data_4037622
loop_
_publ_author_name
'Feng, Weiqiang'
'Su, Qiang'
'Ma, Yao'
'Dzolic, Zoran'
'Huang, Fei'
'Wang, Zhiming'
'Chen, Shuming'
'Tang, Ben Zhong'

_publ_section_title
;
 Tetraphenylbenzosilole: An AIE Building Block for Deep-blue Emitters with
 High Performance in Non-doped Spin-coating OLEDs.
;
_journal_name_full 'The Journal of organic chemistry'
_journal_paper_doi 10.1021/acs.joc.9b02383
_journal_year 2019
_chemical_formula_moiety 'C40 H40 Si'
_chemical_formula_sum 'C40 H40 Si'
_chemical_formula_weight 548.81
_space_group_IT_number 2
_space_group_name_Hall '-P 1'
_space_group_name_H-M_alt 'P -1'
_symmetry_cell_setting triclinic
_symmetry_Int_Tables_number 2
_symmetry_space_group_name_Hall '-P 1'
_symmetry_space_group_name_H-M 'P -1'
_atom_sites_solution_hydrogens geom
_atom_sites_solution_primary dual
_atom_sites_solution_secondary difmap
_audit_creation_date 2019-09-10T22:14:26-00:00
_audit_creation_method 'WinGX routine CIF_UPDATE'
_cell_angle_alpha 99.791(2)
_cell_angle_beta 101.600(2)
_cell_angle_gamma 99.044(2)
_cell_formula_units_Z 4
_cell_length_a 11.3399(3)
_cell_length_b 13.8595(4)
_cell_length_c 22.0282(6)
_cell_measurement_reflns_used 11176
_cell_measurement_temperature 150.0(1)
_cell_measurement_theta_max 73.482
_cell_measurement_theta_min 4.072
_cell_volume 3275.62(16)
_computing_cell_refinement 'CrysAlisPro 1.171.40.53 (Rigaku OD, 2019)'
_computing_data_collection 'CrysAlisPro 1.171.40.53 (Rigaku OD, 2019)'
_computing_data_reduction 'CrysAlisPro 1.171.40.53 (Rigaku OD, 2019)'
_computing_molecular_graphics 'Olex2 (Dolomanov et al., 2009)'
_computing_publication_material 'Olex2 (Dolomanov et al., 2009)'
_computing_structure_refinement 'ShelXL (Sheldrick, 2015)'
_computing_structure_solution 'ShelXT (Sheldrick, 2015)'
_diffrn_ambient_environment N~2~
_diffrn_ambient_temperature 150.0(1)
_diffrn_detector 'CCD plate'
_diffrn_detector_area_resol_mean 5.814
_diffrn_measured_fraction_theta_full 0.971
_diffrn_measured_fraction_theta_max 0.941
_diffrn_measurement_device 'four-circle diffractometer'
_diffrn_measurement_device_type 'XtaLAB AFC12 (RCD3): Kappa single'
_diffrn_measurement_method '\w scans'
_diffrn_orient_matrix_type 'CrysAlisPro convention (1999,Acta A55,543-557)'
_diffrn_orient_matrix_UB_11 -0.1048513
_diffrn_orient_matrix_UB_12 -0.0673333
_diffrn_orient_matrix_UB_13 -0.0530979
_diffrn_orient_matrix_UB_21 -0.0281614
_diffrn_orient_matrix_UB_22 0.0923379
_diffrn_orient_matrix_UB_23 -0.0260418
_diffrn_orient_matrix_UB_31 0.0907412
_diffrn_orient_matrix_UB_32 -0.013569
_diffrn_orient_matrix_UB_33 -0.0427917
_diffrn_radiation_monochromator mirror
_diffrn_radiation_probe x-ray
_diffrn_radiation_type CuK\a
_diffrn_radiation_wavelength 1.54184
_diffrn_reflns_av_R_equivalents 0.0365
_diffrn_reflns_av_unetI/netI 0.0423
_diffrn_reflns_Laue_measured_fraction_full 0.971
_diffrn_reflns_Laue_measured_fraction_max 0.941
_diffrn_reflns_limit_h_max 14
_diffrn_reflns_limit_h_min -10
_diffrn_reflns_limit_k_max 17
_diffrn_reflns_limit_k_min -17
_diffrn_reflns_limit_l_max 25
_diffrn_reflns_limit_l_min -27
_diffrn_reflns_number 34809
_diffrn_reflns_point_group_measured_fraction_full 0.971
_diffrn_reflns_point_group_measured_fraction_max 0.941
_diffrn_reflns_theta_full 67.684
_diffrn_reflns_theta_max 73.878
_diffrn_reflns_theta_min 3.301
_diffrn_source 'Rotating-anode X-ray tube (dual wavelength)'
_diffrn_source_type 'Rigaku (Cu) X-ray DW Source'
_exptl_absorpt_coefficient_mu 0.805
_exptl_absorpt_correction_T_max 1.00000
_exptl_absorpt_correction_T_min 0.90291
_exptl_absorpt_correction_type multi-scan
_exptl_absorpt_process_details
;
        CrysAlisPro 1.171.40.53 (Rigaku Oxford Diffraction, 2019)
        Empirical absorption correction using spherical harmonics,
 implemented in SCALE3 ABSPACK scaling algorithm.
;
_exptl_crystal_colour colourless
_exptl_crystal_density_diffrn 1.113
_exptl_crystal_description irregular
_exptl_crystal_F_000 1176
_exptl_crystal_size_max 0.224
_exptl_crystal_size_mid 0.176
_exptl_crystal_size_min 0.140
_refine_diff_density_max 0.724
_refine_diff_density_min -0.430
_refine_diff_density_rms 0.040
_refine_ls_extinction_method none
_refine_ls_goodness_of_fit_ref 1.056
_refine_ls_hydrogen_treatment constr
_refine_ls_matrix_type full
_refine_ls_number_parameters 811
_refine_ls_number_reflns 12491
_refine_ls_number_restraints 53
_refine_ls_restrained_S_all 1.107
_refine_ls_R_factor_all 0.0688
_refine_ls_R_factor_gt 0.0526
_refine_ls_shift/su_max 0.001
_refine_ls_shift/su_mean 0
_refine_ls_structure_factor_coef Fsqd
_refine_ls_weighting_details 'w=1/[\s^2^(Fo^2^)+(0.0649P)^2^+1.3514P] where P=(Fo^2^+2Fc^2^)/3'
_refine_ls_weighting_scheme calc
_refine_ls_wR_factor_gt 0.1364
_refine_ls_wR_factor_ref 0.1462
_reflns_Friedel_coverage 0
_reflns_number_gt 9727
_reflns_number_total 12491
_reflns_threshold_expression 'I > 2\s(I)'
_cod_data_source_file jo9b02383_si_002.cif
_cod_data_source_block sisstbu
_cod_database_code 4037622

loop_
_symmetry_equiv_pos_as_xyz
'x, y, z'
'-x, -y, -z'

loop_
_atom_site_label
_atom_site_type_symbol
_atom_site_fract_x
_atom_site_fract_y
_atom_site_fract_z
_atom_site_U_iso_or_equiv
_atom_site_adp_type
_atom_site_occupancy
_atom_site_site_symmetry_order
_atom_site_calc_flag
_atom_site_refinement_flags_posn
_atom_site_refinement_flags_adp
_atom_site_refinement_flags_occupancy
_atom_site_disorder_assembly
_atom_site_disorder_group
Si1A Si 0.67716(5) 0.42730(4) 0.23032(2) 0.03343(13) Uani 1 1 d . . . . .
C2A C 0.70110(17) 0.56708(14) 0.24037(9) 0.0340(4) Uani 1 1 d . . . . .
C3A C 0.68290(18) 0.59048(15) 0.18203(9) 0.0364(4) Uani 1 1 d . . . . .
C4A C 0.6523(2) 0.50403(16) 0.12721(9) 0.0413(5) Uani 1 1 d . . . . .
C5A C 0.6373(2) 0.40852(15) 0.14232(9) 0.0405(5) Uani 1 1 d . . . . .
C6A C 0.6088(2) 0.32415(17) 0.09404(10) 0.0506(6) Uani 1 1 d . . . . .
H6A H 0.598142 0.25967 0.103862 0.061 Uiso 1 1 calc R . . . .
C7A C 0.5958(3) 0.3336(2) 0.03127(11) 0.0627(7) Uani 1 1 d . . . . .
H7A H 0.574738 0.275521 -0.001696 0.075 Uiso 1 1 calc R . . . .
C8A C 0.6134(3) 0.4270(2) 0.01683(11) 0.0647(7) Uani 1 1 d . . . . .
H8A H 0.606138 0.432695 -0.026072 0.078 Uiso 1 1 calc R . . . .
C9A C 0.6417(2) 0.51294(19) 0.06429(10) 0.0544(6) Uani 1 1 d . . . . .
H9A H 0.653697 0.577027 0.053952 0.065 Uiso 1 1 calc R . . . .
C10A C 0.69575(19) 0.69363(15) 0.16914(9) 0.0377(4) Uani 1 1 d . . . . .
C11A C 0.8103(2) 0.75148(17) 0.17547(11) 0.0479(5) Uani 1 1 d . . . . .
H11A H 0.881917 0.726856 0.190471 0.058 Uiso 1 1 calc R . . . .
C12A C 0.8221(2) 0.84566(18) 0.16008(11) 0.0506(5) Uani 1 1 d . . . . .
H12A H 0.901882 0.883439 0.164281 0.061 Uiso 1 1 calc R . . . .
C13A C 0.7207(2) 0.88548(15) 0.13886(9) 0.0409(5) Uani 1 1 d . . . . .
C14A C 0.6063(2) 0.82756(16) 0.13424(11) 0.0464(5) Uani 1 1 d . . . . .
H14A H 0.534643 0.8532 0.121067 0.056 Uiso 1 1 calc R . . . .
C15A C 0.5941(2) 0.73323(16) 0.14836(11) 0.0455(5) Uani 1 1 d . . . . .
H15A H 0.514256 0.695085 0.143661 0.055 Uiso 1 1 calc R . . . .
C16A C 0.7312(2) 0.98890(17) 0.12125(11) 0.0493(5) Uani 1 1 d . . . . .
C17A C 0.6335(3) 0.9861(2) 0.06202(14) 0.0794(9) Uani 1 1 d . . . . .
H17G H 0.641128 0.934875 0.027228 0.119 Uiso 1 1 calc GR . . . .
H17H H 0.644639 1.051436 0.050203 0.119 Uiso 1 1 calc GR . . . .
H17I H 0.551837 0.970293 0.070521 0.119 Uiso 1 1 calc GR . . . .
C18A C 0.7141(4) 1.0644(2) 0.17591(14) 0.0799(9) Uani 1 1 d . . . . .
H18G H 0.630751 1.046706 0.181979 0.12 Uiso 1 1 calc GR . . . .
H18H H 0.726651 1.131194 0.166309 0.12 Uiso 1 1 calc GR . . . .
H18I H 0.773901 1.063824 0.214695 0.12 Uiso 1 1 calc GR . . . .
C19A C 0.8564(3) 1.0231(2) 0.10855(19) 0.0881(10) Uani 1 1 d . . . . .
H19G H 0.920524 1.028692 0.14687 0.132 Uiso 1 1 calc GR . . . .
H19H H 0.860043 1.088358 0.096676 0.132 Uiso 1 1 calc GR . . . .
H19I H 0.869366 0.974408 0.073929 0.132 Uiso 1 1 calc GR . . . .
C20A C 0.73057(17) 0.63796(14) 0.30199(9) 0.0329(4) Uani 1 1 d . . . . .
C21A C 0.67421(18) 0.71926(15) 0.31423(9) 0.0376(4) Uani 1 1 d . . . . .
H21A H 0.615675 0.732862 0.281013 0.045 Uiso 1 1 calc R . . . .
C22A C 0.70191(18) 0.78058(15) 0.37388(9) 0.0375(4) Uani 1 1 d . . . . .
H22A H 0.661592 0.83525 0.380489 0.045 Uiso 1 1 calc R . . . .
C23A C 0.78718(18) 0.76464(14) 0.42460(9) 0.0355(4) Uani 1 1 d . . . . .
C24A C 0.8433(2) 0.68376(16) 0.41210(10) 0.0438(5) Uani 1 1 d . . . . .
H24A H 0.902555 0.670702 0.445214 0.053 Uiso 1 1 calc R . . . .
C25A C 0.8154(2) 0.62157(15) 0.35272(10) 0.0426(5) Uani 1 1 d . . . . .
H25A H 0.8549 0.566375 0.346359 0.051 Uiso 1 1 calc R . . . .
C26A C 0.8168(2) 0.83239(16) 0.49030(10) 0.0446(5) Uani 1 1 d . . . . .
C27A C 0.7150(4) 0.8046(3) 0.52286(17) 0.1020(11) Uani 1 1 d . U . . .
H27G H 0.636195 0.808323 0.496174 0.153 Uiso 1 1 calc GR . . . .
H27H H 0.729972 0.851065 0.563711 0.153 Uiso 1 1 calc GR . . . .
H27I H 0.712822 0.736425 0.5298 0.153 Uiso 1 1 calc GR . . . .
C28A C 0.8242(3) 0.9412(2) 0.48596(13) 0.0792(9) Uani 1 1 d . . . . .
H28G H 0.885976 0.960263 0.462564 0.119 Uiso 1 1 calc GR . . . .
H28H H 0.847261 0.983107 0.528725 0.119 Uiso 1 1 calc GR . . . .
H28I H 0.744004 0.9504 0.463801 0.119 Uiso 1 1 calc GR . . . .
C29A C 0.9391(4) 0.8238(3) 0.52977(14) 0.1000(13) Uani 1 1 d . U . . .
H29G H 0.936367 0.754656 0.53485 0.15 Uiso 1 1 calc GR . . . .
H29H H 0.95565 0.868094 0.57152 0.15 Uiso 1 1 calc GR . . . .
H29I H 1.004403 0.843089 0.508454 0.15 Uiso 1 1 calc GR . . . .
C30A C 0.81964(18) 0.37815(14) 0.25614(9) 0.0368(4) Uani 1 1 d . . . . .
C31A C 0.8382(2) 0.33096(17) 0.30723(10) 0.0446(5) Uani 1 1 d . . . . .
H31A H 0.777295 0.323904 0.330987 0.054 Uiso 1 1 calc R . . . .
C32A C 0.9443(2) 0.29405(19) 0.32400(14) 0.0611(7) Uani 1 1 d . . . . .
H32A H 0.954858 0.260842 0.358475 0.073 Uiso 1 1 calc R . . . .
C33A C 1.0341(2) 0.3055(2) 0.29078(16) 0.0685(8) Uani 1 1 d . . . . .
H33A H 1.106805 0.280336 0.302312 0.082 Uiso 1 1 calc R . . . .
C34A C 1.0188(2) 0.3535(2) 0.24080(15) 0.0632(7) Uani 1 1 d . . . . .
H34A H 1.081493 0.362055 0.218247 0.076 Uiso 1 1 calc R . . . .
C35A C 0.9131(2) 0.38904(17) 0.22332(12) 0.0498(5) Uani 1 1 d . . . . .
H35A H 0.903284 0.421465 0.188463 0.06 Uiso 1 1 calc R . . . .
C36A C 0.55551(18) 0.37464(15) 0.26800(9) 0.0350(4) Uani 1 1 d . . . . .
C37A C 0.4883(2) 0.43493(16) 0.29771(10) 0.0426(5) Uani 1 1 d . . . . .
H37A H 0.504784 0.504717 0.299038 0.051 Uiso 1 1 calc R . . . .
C38A C 0.3978(2) 0.39560(19) 0.32546(12) 0.0530(6) Uani 1 1 d . . . . .
H38A H 0.351439 0.437975 0.344685 0.064 Uiso 1 1 calc R . . . .
C39A C 0.3749(2) 0.29453(19) 0.32516(12) 0.0541(6) Uani 1 1 d . . . . .
H39A H 0.314079 0.267725 0.345081 0.065 Uiso 1 1 calc R . . . .
C40A C 0.4397(2) 0.23297(18) 0.29618(12) 0.0522(6) Uani 1 1 d . . . . .
H40A H 0.42377 0.163502 0.295897 0.063 Uiso 1 1 calc R . . . .
C41A C 0.5284(2) 0.27208(16) 0.26736(11) 0.0450(5) Uani 1 1 d . . . . .
H41A H 0.571834 0.228656 0.246701 0.054 Uiso 1 1 calc R . . . .
Si1B Si 0.30694(5) 0.88721(4) 0.27252(3) 0.03972(14) Uani 1 1 d . . . . .
C2B C 0.29205(18) 0.74805(15) 0.25873(10) 0.0384(4) Uani 1 1 d . . . . .
C3B C 0.26721(18) 0.71093(15) 0.19556(10) 0.0392(4) Uani 1 1 d . . . . .
C4B C 0.27078(19) 0.78709(16) 0.15448(10) 0.0418(5) Uani 1 1 d . . . . .
C5B C 0.2954(2) 0.88765(16) 0.18724(11) 0.0437(5) Uani 1 1 d . . . . .
C6B C 0.3025(2) 0.96380(18) 0.15349(12) 0.0531(6) Uani 1 1 d . . . . .
H6B H 0.319137 1.03159 0.175221 0.064 Uiso 1 1 calc R . . . .
C7B C 0.2852(3) 0.9407(2) 0.08811(12) 0.0592(7) Uani 1 1 d . . . . .
H7B H 0.289501 0.992758 0.065113 0.071 Uiso 1 1 calc R . . . .
C8B C 0.2619(2) 0.8425(2) 0.05642(12) 0.0563(6) Uani 1 1 d . . . . .
H8B H 0.250816 0.827519 0.011688 0.068 Uiso 1 1 calc R . . . .
C9B C 0.2542(2) 0.76479(18) 0.08914(11) 0.0492(5) Uani 1 1 d . . . . .
H9B H 0.237867 0.697293 0.066895 0.059 Uiso 1 1 calc R . . . .
C10B C 0.23926(19) 0.60274(15) 0.16447(10) 0.0398(4) Uani 1 1 d . . . . .
C11B C 0.1263(2) 0.55784(18) 0.12366(12) 0.0534(6) Uani 1 1 d . . . . .
H11B H 0.064812 0.596355 0.115626 0.064 Uiso 1 1 calc R . . . .
C12B C 0.1022(2) 0.45782(19) 0.09457(12) 0.0560(6) Uani 1 1 d . . . . .
H12B H 0.02403 0.429176 0.067058 0.067 Uiso 1 1 calc R . . . .
C13B C 0.1888(2) 0.39800(17) 0.10436(11) 0.0475(5) Uani 1 1 d . . . . .
C14B C 0.3014(2) 0.44386(17) 0.14550(11) 0.0482(5) Uani 1 1 d . . . . .
H14B H 0.363185 0.405584 0.153461 0.058 Uiso 1 1 calc R . . . .
C15B C 0.32581(19) 0.54393(16) 0.17520(10) 0.0428(5) Uani 1 1 d . . . . .
H15B H 0.403349 0.572446 0.203378 0.051 Uiso 1 1 calc R . . . .
C16B C 0.1650(2) 0.28788(19) 0.07152(12) 0.0612(6) Uani 1 1 d D . . . .
C17B C 0.0300(4) 0.2452(3) 0.0425(3) 0.1008(16) Uani 0.8 1 d D . P A 1
H17A H -0.017573 0.259924 0.074267 0.151 Uiso 0.8 1 calc GR . P A 1
H17B H 0.017986 0.172647 0.02807 0.151 Uiso 0.8 1 calc GR . P A 1
H17C H 0.002188 0.275279 0.006362 0.151 Uiso 0.8 1 calc GR . P A 1
C18B C 0.2418(6) 0.2775(4) 0.0222(3) 0.114(2) Uani 0.8 1 d D U P A 1
H18A H 0.210892 0.310516 -0.011943 0.172 Uiso 0.8 1 calc GR . P A 1
H18B H 0.236106 0.206566 0.004794 0.172 Uiso 0.8 1 calc GR . P A 1
H18C H 0.327689 0.308799 0.042188 0.172 Uiso 0.8 1 calc GR . P A 1
C19B C 0.2053(5) 0.2243(3) 0.1199(2) 0.0978(15) Uani 0.8 1 d D . P A 1
H19A H 0.294079 0.244618 0.137612 0.147 Uiso 0.8 1 calc GR . P A 1
H19B H 0.185468 0.153604 0.098758 0.147 Uiso 0.8 1 calc GR . P A 1
H19C H 0.162047 0.234176 0.154036 0.147 Uiso 0.8 1 calc GR . P A 1
C17' C 0.1245(18) 0.2873(12) 0.0013(3) 0.096(6) Uani 0.2 1 d D U P A 2
H17D H 0.041303 0.301022 -0.007879 0.144 Uiso 0.2 1 calc GR . P A 2
H17E H 0.125094 0.221702 -0.023505 0.144 Uiso 0.2 1 calc GR . P A 2
H17F H 0.181035 0.338821 -0.009826 0.144 Uiso 0.2 1 calc GR . P A 2
C18' C 0.283(2) 0.2491(14) 0.0687(12) 0.102(6) Uani 0.2 1 d . U P A 2
H18D H 0.33719 0.294939 0.052137 0.153 Uiso 0.2 1 calc GR . P A 2
H18E H 0.263039 0.182718 0.040841 0.153 Uiso 0.2 1 calc GR . P A 2
H18F H 0.324781 0.24464 0.111378 0.153 Uiso 0.2 1 calc GR . P A 2
C19' C 0.0552(15) 0.2278(13) 0.0871(10) 0.099(6) Uani 0.2 1 d D U P A 2
H19D H 0.07579 0.222618 0.131641 0.148 Uiso 0.2 1 calc GR . P A 2
H19E H 0.033739 0.160793 0.06 0.148 Uiso 0.2 1 calc GR . P A 2
H19F H -0.014689 0.261316 0.079656 0.148 Uiso 0.2 1 calc GR . P A 2
C20B C 0.28750(18) 0.69196(14) 0.31028(10) 0.0372(4) Uani 1 1 d . . . . .
C21B C 0.1915(2) 0.61324(15) 0.30709(11) 0.0425(5) Uani 1 1 d . . . . .
H21B H 0.13225 0.58647 0.268291 0.051 Uiso 1 1 calc R . . . .
C22B C 0.1819(2) 0.57375(16) 0.36018(11) 0.0451(5) Uani 1 1 d . . . . .
H22B H 0.115044 0.520909 0.35693 0.054 Uiso 1 1 calc R . . . .
C23B C 0.2672(2) 0.60901(16) 0.41807(10) 0.0419(5) Uani 1 1 d . . . . .
C24B C 0.3645(2) 0.68469(17) 0.42012(11) 0.0483(5) Uani 1 1 d . . . . .
H24B H 0.426466 0.708788 0.458173 0.058 Uiso 1 1 calc R . . . .
C25B C 0.3731(2) 0.72600(16) 0.36760(11) 0.0451(5) Uani 1 1 d . . . . .
H25B H 0.439635 0.779228 0.371087 0.054 Uiso 1 1 calc R . . . .
C26B C 0.25475(19) 0.56791(16) 0.47728(10) 0.0499(5) Uani 1 1 d D . . . .
C27B C 0.1421(3) 0.5959(4) 0.49843(19) 0.0682(11) Uani 0.7 1 d D . P B 1
H27A H 0.146267 0.667961 0.502421 0.102 Uiso 0.7 1 calc GR . P B 1
H27B H 0.14022 0.578169 0.53948 0.102 Uiso 0.7 1 calc GR . P B 1
H27C H 0.067545 0.559614 0.466967 0.102 Uiso 0.7 1 calc GR . P B 1
C28B C 0.2512(5) 0.4560(2) 0.46544(18) 0.0767(13) Uani 0.7 1 d D . P B 1
H28A H 0.175965 0.421218 0.433973 0.115 Uiso 0.7 1 calc GR . P B 1
H28B H 0.252588 0.432761 0.505134 0.115 Uiso 0.7 1 calc GR . P B 1
H28C H 0.322857 0.44193 0.449594 0.115 Uiso 0.7 1 calc GR . P B 1
C29B C 0.3609(3) 0.6139(3) 0.53498(14) 0.0625(10) Uani 0.7 1 d D . P B 1
H29A H 0.438093 0.600743 0.525097 0.094 Uiso 0.7 1 calc GR . P B 1
H29B H 0.346991 0.584268 0.570906 0.094 Uiso 0.7 1 calc GR . P B 1
H29C H 0.365614 0.686194 0.545904 0.094 Uiso 0.7 1 calc GR . P B 1
C27' C 0.1369(7) 0.4883(7) 0.4577(4) 0.082(3) Uani 0.3 1 d D . P B 2
H27D H 0.067041 0.518737 0.442826 0.124 Uiso 0.3 1 calc GR . P B 2
H27E H 0.124384 0.459715 0.494245 0.124 Uiso 0.3 1 calc GR . P B 2
H27F H 0.143617 0.435474 0.423641 0.124 Uiso 0.3 1 calc GR . P B 2
C28' C 0.3583(6) 0.5112(6) 0.4930(4) 0.058(2) Uani 0.3 1 d D . P B 2
H28D H 0.355233 0.459281 0.456177 0.086 Uiso 0.3 1 calc GR . P B 2
H28E H 0.348452 0.480184 0.528991 0.086 Uiso 0.3 1 calc GR . P B 2
H28F H 0.437598 0.557746 0.504071 0.086 Uiso 0.3 1 calc GR . P B 2
C29' C 0.2274(12) 0.6503(6) 0.5250(5) 0.084(3) Uani 0.3 1 d D U P B 2
H29D H 0.296104 0.707663 0.536854 0.126 Uiso 0.3 1 calc GR . P B 2
H29E H 0.216384 0.625018 0.562807 0.126 Uiso 0.3 1 calc GR . P B 2
H29F H 0.152213 0.670932 0.505804 0.126 Uiso 0.3 1 calc GR . P B 2
C30B C 0.4491(2) 0.96925(15) 0.32655(12) 0.0465(5) Uani 1 1 d . . . . .
C31B C 0.4525(2) 1.00995(18) 0.38951(13) 0.0571(6) Uani 1 1 d . . . . .
H31B H 0.382508 0.993246 0.405999 0.069 Uiso 1 1 calc R . . . .
C32B C 0.5565(3) 1.0744(2) 0.42837(16) 0.0744(8) Uani 1 1 d . . . . .
H32B H 0.557865 1.100243 0.471364 0.089 Uiso 1 1 calc R . . . .
C33B C 0.6575(3) 1.1010(2) 0.4049(2) 0.0798(10) Uani 1 1 d . . . . .
H33B H 0.728008 1.14632 0.43127 0.096 Uiso 1 1 calc R . . . .
C34B C 0.6563(2) 1.0621(2) 0.34334(19) 0.0727(9) Uani 1 1 d . . . . .
H34B H 0.726283 1.080557 0.327221 0.087 Uiso 1 1 calc R . . . .
C35B C 0.5546(2) 0.99635(18) 0.30441(15) 0.0581(7) Uani 1 1 d . . . . .
H35B H 0.556082 0.969057 0.262038 0.07 Uiso 1 1 calc R . . . .
C36B C 0.16844(19) 0.92145(15) 0.29711(10) 0.0396(4) Uani 1 1 d . . . . .
C37B C 0.0944(2) 0.85794(17) 0.32315(12) 0.0518(6) Uani 1 1 d . . . . .
H37B H 0.118397 0.79807 0.331783 0.062 Uiso 1 1 calc R . . . .
C38B C -0.0131(2) 0.88041(19) 0.33664(13) 0.0597(7) Uani 1 1 d . . . . .
H38B H -0.0623 0.836187 0.354413 0.072 Uiso 1 1 calc R . . . .
C39B C -0.0488(2) 0.9664(2) 0.32441(12) 0.0568(6) Uani 1 1 d . . . . .
H39B H -0.122993 0.981596 0.333557 0.068 Uiso 1 1 calc R . . . .
C40B C 0.0222(2) 1.03082(19) 0.29899(12) 0.0569(6) Uani 1 1 d . . . . .
H40B H -0.002635 1.090622 0.290778 0.068 Uiso 1 1 calc R . . . .
C41B C 0.1297(2) 1.00849(17) 0.28539(11) 0.0484(5) Uani 1 1 d . . . . .
H41B H 0.178189 1.053349 0.267696 0.058 Uiso 1 1 calc R . . . .

loop_
_atom_site_aniso_label
_atom_site_aniso_U_11
_atom_site_aniso_U_22
_atom_site_aniso_U_33
_atom_site_aniso_U_23
_atom_site_aniso_U_13
_atom_site_aniso_U_12
Si1A 0.0416(3) 0.0329(3) 0.0303(3) 0.0101(2) 0.0126(2) 0.0112(2)
C2A 0.0369(10) 0.0367(10) 0.0312(9) 0.0107(8) 0.0107(8) 0.0085(8)
C3A 0.0420(10) 0.0373(10) 0.0332(10) 0.0116(8) 0.0123(8) 0.0089(8)
C4A 0.0531(12) 0.0435(12) 0.0324(10) 0.0115(9) 0.0152(9) 0.0138(10)
C5A 0.0518(12) 0.0388(11) 0.0354(10) 0.0101(8) 0.0142(9) 0.0145(9)
C6A 0.0729(16) 0.0434(12) 0.0377(11) 0.0057(9) 0.0143(11) 0.0191(11)
C7A 0.095(2) 0.0573(15) 0.0362(12) 0.0016(11) 0.0154(13) 0.0263(14)
C8A 0.103(2) 0.0660(17) 0.0327(12) 0.0124(11) 0.0208(13) 0.0299(15)
C9A 0.0823(17) 0.0529(14) 0.0360(11) 0.0167(10) 0.0206(11) 0.0209(13)
C10A 0.0491(11) 0.0376(11) 0.0290(9) 0.0119(8) 0.0123(8) 0.0072(9)
C11A 0.0472(12) 0.0492(13) 0.0479(12) 0.0197(10) 0.0074(10) 0.0058(10)
C12A 0.0528(13) 0.0469(13) 0.0497(13) 0.0170(10) 0.0101(11) -0.0021(10)
C13A 0.0579(13) 0.0351(10) 0.0296(10) 0.0088(8) 0.0130(9) 0.0032(9)
C14A 0.0533(13) 0.0394(12) 0.0513(13) 0.0183(10) 0.0149(10) 0.0099(10)
C15A 0.0481(12) 0.0392(11) 0.0535(13) 0.0183(10) 0.0159(10) 0.0070(9)
C16A 0.0679(15) 0.0384(12) 0.0451(12) 0.0163(9) 0.0189(11) 0.0054(10)
C17A 0.104(2) 0.0722(19) 0.0640(17) 0.0465(15) 0.0094(16) 0.0027(17)
C18A 0.140(3) 0.0441(15) 0.0638(17) 0.0172(13) 0.0320(18) 0.0257(17)
C19A 0.092(2) 0.0622(18) 0.133(3) 0.053(2) 0.055(2) 0.0102(16)
C20A 0.0369(10) 0.0319(9) 0.0307(9) 0.0096(7) 0.0097(8) 0.0041(8)
C21A 0.0365(10) 0.0451(11) 0.0336(10) 0.0102(8) 0.0088(8) 0.0118(9)
C22A 0.0376(10) 0.0389(11) 0.0395(10) 0.0090(8) 0.0146(9) 0.0095(8)
C23A 0.0400(10) 0.0322(10) 0.0337(10) 0.0089(8) 0.0102(8) 0.0007(8)
C24A 0.0546(12) 0.0378(11) 0.0353(10) 0.0088(8) -0.0009(9) 0.0111(10)
C25A 0.0532(12) 0.0351(11) 0.0401(11) 0.0095(8) 0.0056(9) 0.0160(9)
C26A 0.0604(13) 0.0352(11) 0.0356(10) 0.0057(8) 0.0109(10) 0.0036(10)
C27A 0.1183(19) 0.0984(18) 0.0868(16) -0.0035(13) 0.0605(15) -0.0085(14)
C28A 0.121(3) 0.0406(14) 0.0563(16) -0.0008(12) -0.0142(16) 0.0135(16)
C29A 0.127(3) 0.085(2) 0.0583(17) -0.0238(16) -0.0350(18) 0.050(2)
C30A 0.0404(10) 0.0327(10) 0.0401(10) 0.0077(8) 0.0140(9) 0.0089(8)
C31A 0.0418(11) 0.0471(12) 0.0478(12) 0.0181(10) 0.0081(9) 0.0117(9)
C32A 0.0476(13) 0.0553(15) 0.0817(18) 0.0306(13) 0.0014(13) 0.0145(11)
C33A 0.0370(12) 0.0529(15) 0.114(2) 0.0168(15) 0.0096(14) 0.0161(11)
C34A 0.0460(13) 0.0546(15) 0.094(2) 0.0112(14) 0.0308(14) 0.0112(11)
C35A 0.0487(12) 0.0485(13) 0.0602(14) 0.0134(11) 0.0262(11) 0.0136(10)
C36A 0.0380(10) 0.0370(10) 0.0324(9) 0.0109(8) 0.0081(8) 0.0111(8)
C37A 0.0498(12) 0.0408(11) 0.0440(11) 0.0142(9) 0.0171(10) 0.0154(9)
C38A 0.0527(13) 0.0641(15) 0.0583(14) 0.0247(12) 0.0294(12) 0.0247(12)
C39A 0.0408(12) 0.0667(16) 0.0682(15) 0.0340(13) 0.0235(11) 0.0145(11)
C40A 0.0440(12) 0.0447(13) 0.0725(16) 0.0247(11) 0.0150(11) 0.0073(10)
C41A 0.0433(11) 0.0395(11) 0.0585(13) 0.0147(10) 0.0186(10) 0.0133(9)
Si1B 0.0451(3) 0.0322(3) 0.0509(3) 0.0179(2) 0.0226(3) 0.0097(2)
C2B 0.0402(10) 0.0336(10) 0.0491(12) 0.0185(9) 0.0184(9) 0.0087(8)
C3B 0.0382(10) 0.0371(11) 0.0486(12) 0.0178(9) 0.0149(9) 0.0100(8)
C4B 0.0427(11) 0.0429(12) 0.0488(12) 0.0216(9) 0.0185(10) 0.0123(9)
C5B 0.0489(12) 0.0402(11) 0.0536(13) 0.0215(10) 0.0243(10) 0.0144(9)
C6B 0.0683(15) 0.0446(13) 0.0631(15) 0.0281(11) 0.0332(13) 0.0194(11)
C7B 0.0765(17) 0.0575(15) 0.0638(16) 0.0385(13) 0.0325(14) 0.0246(13)
C8B 0.0657(15) 0.0646(16) 0.0503(13) 0.0291(12) 0.0220(12) 0.0174(13)
C9B 0.0539(13) 0.0496(13) 0.0509(13) 0.0204(10) 0.0168(11) 0.0134(11)
C10B 0.0424(11) 0.0378(11) 0.0428(11) 0.0156(9) 0.0131(9) 0.0064(9)
C11B 0.0458(12) 0.0475(13) 0.0668(15) 0.0196(11) 0.0049(11) 0.0113(10)
C12B 0.0486(13) 0.0506(14) 0.0591(14) 0.0134(11) -0.0036(11) -0.0002(11)
C13B 0.0515(12) 0.0387(12) 0.0487(12) 0.0115(10) 0.0082(10) 0.0002(10)
C14B 0.0484(12) 0.0396(12) 0.0563(13) 0.0122(10) 0.0082(10) 0.0100(10)
C15B 0.0401(11) 0.0383(11) 0.0480(12) 0.0112(9) 0.0058(9) 0.0050(9)
C16B 0.0692(16) 0.0430(13) 0.0629(16) 0.0044(11) 0.0127(13) -0.0034(12)
C17B 0.084(3) 0.048(2) 0.142(5) 0.009(3) -0.009(3) -0.016(2)
C18B 0.146(5) 0.080(3) 0.105(4) -0.026(3) 0.075(4) -0.023(3)
C19B 0.159(5) 0.0374(19) 0.086(3) 0.0071(18) 0.000(3) 0.029(2)
C17' 0.129(13) 0.058(8) 0.111(12) -0.002(8) 0.077(11) 0.004(9)
C18' 0.123(13) 0.055(9) 0.116(13) -0.017(9) 0.024(11) 0.027(9)
C19' 0.144(15) 0.051(9) 0.086(11) 0.010(8) 0.021(11) -0.014(9)
C20B 0.0402(10) 0.0307(10) 0.0489(11) 0.0166(8) 0.0189(9) 0.0111(8)
C21B 0.0436(11) 0.0352(11) 0.0506(12) 0.0159(9) 0.0131(10) 0.0029(9)
C22B 0.0472(12) 0.0360(11) 0.0608(14) 0.0214(10) 0.0230(11) 0.0085(9)
C23B 0.0482(12) 0.0383(11) 0.0497(12) 0.0175(9) 0.0223(10) 0.0166(9)
C24B 0.0497(12) 0.0483(13) 0.0498(13) 0.0193(10) 0.0121(10) 0.0077(10)
C25B 0.0416(11) 0.0410(12) 0.0547(13) 0.0184(10) 0.0134(10) 0.0028(9)
C26B 0.0601(14) 0.0499(13) 0.0507(13) 0.0217(11) 0.0261(11) 0.0138(11)
C27B 0.067(2) 0.099(3) 0.053(2) 0.028(2) 0.033(2) 0.025(2)
C28B 0.141(4) 0.051(2) 0.048(2) 0.0252(18) 0.032(3) 0.020(3)
C29B 0.066(2) 0.076(3) 0.049(2) 0.0294(18) 0.0076(17) 0.011(2)
C27' 0.086(7) 0.123(10) 0.061(6) 0.063(6) 0.027(5) 0.027(7)
C28' 0.064(5) 0.063(5) 0.048(4) 0.024(4) 0.011(4) 0.006(4)
C29' 0.093(8) 0.086(7) 0.068(6) 0.003(5) 0.036(6) -0.007(6)
C30B 0.0460(12) 0.0322(10) 0.0698(15) 0.0224(10) 0.0208(11) 0.0111(9)
C31B 0.0546(14) 0.0442(13) 0.0706(16) 0.0075(12) 0.0152(12) 0.0080(11)
C32B 0.0649(17) 0.0519(16) 0.092(2) 0.0006(15) -0.0009(16) 0.0109(13)
C33B 0.0471(15) 0.0451(15) 0.134(3) 0.0191(18) -0.0064(17) 0.0053(12)
C34B 0.0404(13) 0.0513(15) 0.134(3) 0.0391(18) 0.0189(16) 0.0109(12)
C35B 0.0460(13) 0.0466(13) 0.095(2) 0.0341(13) 0.0264(13) 0.0163(11)
C36B 0.0423(11) 0.0347(10) 0.0430(11) 0.0082(8) 0.0142(9) 0.0059(8)
C37B 0.0552(13) 0.0436(12) 0.0696(15) 0.0201(11) 0.0340(12) 0.0143(10)
C38B 0.0568(14) 0.0547(15) 0.0763(17) 0.0111(13) 0.0386(13) 0.0096(12)
C39B 0.0452(12) 0.0594(15) 0.0654(15) -0.0021(12) 0.0210(12) 0.0153(11)
C40B 0.0609(15) 0.0494(14) 0.0629(15) 0.0060(11) 0.0137(12) 0.0255(12)
C41B 0.0533(13) 0.0390(12) 0.0568(13) 0.0124(10) 0.0179(11) 0.0115(10)

loop_
_atom_type_symbol
_atom_type_description
_atom_type_scat_dispersion_real
_atom_type_scat_dispersion_imag
_atom_type_scat_source
C C 0.0181 0.0091 'International Tables Vol C Tables 4.2.6.8 and 6.1.1.4'
H H 0 0 'International Tables Vol C Tables 4.2.6.8 and 6.1.1.4'
Si Si 0.2541 0.3302 'International Tables Vol C Tables 4.2.6.8 and 6.1.1.4'

loop_
_geom_angle_atom_site_label_1
_geom_angle_atom_site_label_2
_geom_angle_atom_site_label_3
_geom_angle
C5A Si1A C2A 92.17(9)
C5A Si1A C30A 109.35(9)
C5A Si1A C36A 116.88(9)
C30A Si1A C2A 114.89(9)
C36A Si1A C2A 113.23(9)
C36A Si1A C30A 109.54(9)
C3A C2A Si1A 108.83(14)
C3A C2A C20A 126.54(17)
C20A C2A Si1A 124.60(13)
C2A C3A C4A 115.63(17)
C2A C3A C10A 125.81(18)
C4A C3A C10A 118.51(16)
C5A C4A C3A 115.82(17)
C9A C4A C3A 124.17(19)
C9A C4A C5A 120.0(2)
C4A C5A Si1A 107.31(15)
C6A C5A Si1A 132.98(16)
C6A C5A C4A 119.44(19)
C5A C6A H6A 119.9
C5A C6A C7A 120.3(2)
C7A C6A H6A 119.9
C6A C7A H7A 119.9
C8A C7A C6A 120.1(2)
C8A C7A H7A 119.9
C7A C8A H8A 119.6
C7A C8A C9A 120.9(2)
C9A C8A H8A 119.6
C4A C9A H9A 120.3
C8A C9A C4A 119.3(2)
C8A C9A H9A 120.3
C11A C10A C3A 120.87(19)
C11A C10A C15A 117.65(19)
C15A C10A C3A 121.44(19)
C10A C11A H11A 119.6
C10A C11A C12A 120.8(2)
C12A C11A H11A 119.6
C11A C12A H12A 119.1
C13A C12A C11A 121.8(2)
C13A C12A H12A 119.1
C12A C13A C14A 116.69(19)
C12A C13A C16A 122.8(2)
C14A C13A C16A 120.5(2)
C13A C14A H14A 119.1
C15A C14A C13A 121.7(2)
C15A C14A H14A 119.1
C10A C15A C14A 121.3(2)
C10A C15A H15A 119.4
C14A C15A H15A 119.4
C17A C16A C13A 110.7(2)
C18A C16A C13A 109.05(18)
C18A C16A C17A 109.1(2)
C18A C16A C19A 108.6(3)
C19A C16A C13A 111.2(2)
C19A C16A C17A 108.2(2)
C16A C17A H17G 109.5
C16A C17A H17H 109.5
C16A C17A H17I 109.5
H17G C17A H17H 109.5
H17G C17A H17I 109.5
H17H C17A H17I 109.5
C16A C18A H18G 109.5
C16A C18A H18H 109.5
C16A C18A H18I 109.5
H18G C18A H18H 109.5
H18G C18A H18I 109.5
H18H C18A H18I 109.5
C16A C19A H19G 109.5
C16A C19A H19H 109.5
C16A C19A H19I 109.5
H19G C19A H19H 109.5
H19G C19A H19I 109.5
H19H C19A H19I 109.5
C21A C20A C2A 123.96(17)
C21A C20A C25A 116.71(18)
C25A C20A C2A 119.25(17)
C20A C21A H21A 119.4
C22A C21A C20A 121.27(18)
C22A C21A H21A 119.4
C21A C22A H22A 118.9
C21A C22A C23A 122.12(18)
C23A C22A H22A 118.9
C22A C23A C26A 121.78(18)
C24A C23A C22A 116.37(18)
C24A C23A C26A 121.85(18)
C23A C24A H24A 119.1
C25A C24A C23A 121.88(19)
C25A C24A H24A 119.1
C20A C25A H25A 119.2
C24A C25A C20A 121.65(19)
C24A C25A H25A 119.2
C27A C26A C23A 108.9(2)
C27A C26A C28A 107.5(3)
C27A C26A C29A 110.4(3)
C28A C26A C23A 111.25(18)
C29A C26A C23A 111.3(2)
C29A C26A C28A 107.4(2)
C26A C27A H27G 109.5
C26A C27A H27H 109.5
C26A C27A H27I 109.5
H27G C27A H27H 109.5
H27G C27A H27I 109.5
H27H C27A H27I 109.5
C26A C28A H28G 109.5
C26A C28A H28H 109.5
C26A C28A H28I 109.5
H28G C28A H28H 109.5
H28G C28A H28I 109.5
H28H C28A H28I 109.5
C26A C29A H29G 109.5
C26A C29A H29H 109.5
C26A C29A H29I 109.5
H29G C29A H29H 109.5
H29G C29A H29I 109.5
H29H C29A H29I 109.5
C31A C30A Si1A 122.98(15)
C31A C30A C35A 117.60(19)
C35A C30A Si1A 119.42(16)
C30A C31A H31A 119.5
C32A C31A C30A 121.0(2)
C32A C31A H31A 119.5
C31A C32A H32A 120
C33A C32A C31A 120.0(2)
C33A C32A H32A 120
C32A C33A H33A 120
C32A C33A C34A 120.0(2)
C34A C33A H33A 120
C33A C34A H34A 119.8
C33A C34A C35A 120.3(2)
C35A C34A H34A 119.8
C30A C35A H35A 119.5
C34A C35A C30A 121.0(2)
C34A C35A H35A 119.5
C37A C36A Si1A 121.50(16)
C37A C36A C41A 117.36(18)
C41A C36A Si1A 121.14(15)
C36A C37A H37A 119.3
C38A C37A C36A 121.4(2)
C38A C37A H37A 119.3
C37A C38A H38A 120.1
C39A C38A C37A 119.9(2)
C39A C38A H38A 120.1
C38A C39A H39A 119.9
C40A C39A C38A 120.1(2)
C40A C39A H39A 119.9
C39A C40A H40A 120
C39A C40A C41A 119.9(2)
C41A C40A H40A 120
C36A C41A H41A 119.3
C40A C41A C36A 121.3(2)
C40A C41A H41A 119.3
C5B Si1B C2B 92.41(9)
C5B Si1B C30B 114.05(10)
C5B Si1B C36B 110.72(10)
C30B Si1B C2B 119.35(9)
C36B Si1B C2B 109.26(9)
C36B Si1B C30B 109.91(10)
C3B C2B Si1B 108.74(14)
C3B C2B C20B 128.01(19)
C20B C2B Si1B 122.44(15)
C2B C3B C4B 115.77(19)
C2B C3B C10B 125.66(18)
C10B C3B C4B 118.56(18)
C5B C4B C3B 115.20(19)
C9B C4B C3B 124.8(2)
C9B C4B C5B 120.01(19)
C4B C5B Si1B 107.43(14)
C6B C5B Si1B 132.98(19)
C6B C5B C4B 119.6(2)
C5B C6B H6B 120
C7B C6B C5B 120.0(2)
C7B C6B H6B 120
C6B C7B H7B 119.9
C8B C7B C6B 120.2(2)
C8B C7B H7B 119.9
C7B C8B H8B 119.5
C7B C8B C9B 120.9(2)
C9B C8B H8B 119.5
C4B C9B C8B 119.3(2)
C4B C9B H9B 120.3
C8B C9B H9B 120.3
C11B C10B C3B 121.55(19)
C15B C10B C3B 120.77(19)
C15B C10B C11B 117.7(2)
C10B C11B H11B 119.5
C12B C11B C10B 120.9(2)
C12B C11B H11B 119.5
C11B C12B H12B 119
C11B C12B C13B 122.0(2)
C13B C12B H12B 119
C12B C13B C14B 116.4(2)
C12B C13B C16B 122.8(2)
C14B C13B C16B 120.7(2)
C13B C14B H14B 119.1
C15B C14B C13B 121.8(2)
C15B C14B H14B 119.1
C10B C15B C14B 121.1(2)
C10B C15B H15B 119.5
C14B C15B H15B 119.5
C13B C16B C19B 110.3(2)
C17B C16B C13B 112.6(3)
C17B C16B C18B 111.7(4)
C17B C16B C19B 105.7(3)
C18B C16B C13B 108.5(2)
C18B C16B C19B 108.0(4)
C17' C16B C13B 104.7(6)
C17' C16B C18' 97.0(12)
C18' C16B C13B 113.0(7)
C19' C16B C13B 111.4(8)
C19' C16B C17' 104.7(11)
C19' C16B C18' 122.8(13)
C16B C17B H17A 109.5
C16B C17B H17B 109.5
C16B C17B H17C 109.5
H17A C17B H17B 109.5
H17A C17B H17C 109.5
H17B C17B H17C 109.5
C16B C18B H18A 109.5
C16B C18B H18B 109.5
C16B C18B H18C 109.5
H18A C18B H18B 109.5
H18A C18B H18C 109.5
H18B C18B H18C 109.5
C16B C19B H19A 109.5
C16B C19B H19B 109.5
C16B C19B H19C 109.5
H19A C19B H19B 109.5
H19A C19B H19C 109.5
H19B C19B H19C 109.5
C16B C17' H17D 109.5
C16B C17' H17E 109.5
C16B C17' H17F 109.5
H17D C17' H17E 109.5
H17D C17' H17F 109.5
H17E C17' H17F 109.5
C16B C18' H18D 109.5
C16B C18' H18E 109.5
C16B C18' H18F 109.5
H18D C18' H18E 109.5
H18D C18' H18F 109.5
H18E C18' H18F 109.5
C16B C19' H19D 109.5
C16B C19' H19E 109.5
C16B C19' H19F 109.5
H19D C19' H19E 109.5
H19D C19' H19F 109.5
H19E C19' H19F 109.5
C21B C20B C2B 123.07(19)
C25B C20B C2B 119.28(18)
C25B C20B C21B 117.13(18)
C20B C21B H21B 119.7
C22B C21B C20B 120.6(2)
C22B C21B H21B 119.7
C21B C22B H22B 118.9
C21B C22B C23B 122.2(2)
C23B C22B H22B 118.9
C22B C23B C26B 122.38(19)
C24B C23B C22B 116.76(19)
C24B C23B C26B 120.9(2)
C23B C24B H24B 119.4
C23B C24B C25B 121.2(2)
C25B C24B H24B 119.4
C20B C25B C24B 122.0(2)
C20B C25B H25B 119
C24B C25B H25B 119
C27B C26B C23B 109.2(2)
C27B C26B C29B 104.0(3)
C28B C26B C23B 110.9(2)
C28B C26B C27B 112.9(3)
C28B C26B C29B 105.8(3)
C29B C26B C23B 113.9(2)
C27' C26B C23B 106.2(3)
C27' C26B C28' 105.2(6)
C27' C26B C29' 104.2(6)
C28' C26B C23B 108.2(3)
C28' C26B C29' 123.8(6)
C29' C26B C23B 107.9(5)
C26B C27B H27A 109.5
C26B C27B H27B 109.5
C26B C27B H27C 109.5
H27A C27B H27B 109.5
H27A C27B H27C 109.5
H27B C27B H27C 109.5
C26B C28B H28A 109.5
C26B C28B H28B 109.5
C26B C28B H28C 109.5
H28A C28B H28B 109.5
H28A C28B H28C 109.5
H28B C28B H28C 109.5
C26B C29B H29A 109.5
C26B C29B H29B 109.5
C26B C29B H29C 109.5
H29A C29B H29B 109.5
H29A C29B H29C 109.5
H29B C29B H29C 109.5
C26B C27' H27D 109.5
C26B C27' H27E 109.5
C26B C27' H27F 109.5
H27D C27' H27E 109.5
H27D C27' H27F 109.5
H27E C27' H27F 109.5
C26B C28' H28D 109.5
C26B C28' H28E 109.5
C26B C28' H28F 109.5
H28D C28' H28E 109.5
H28D C28' H28F 109.5
H28E C28' H28F 109.5
C26B C29' H29D 109.5
C26B C29' H29E 109.5
C26B C29' H29F 109.5
H29D C29' H29E 109.5
H29D C29' H29F 109.5
H29E C29' H29F 109.5
C31B C30B Si1B 121.47(17)
C31B C30B C35B 117.3(2)
C35B C30B Si1B 121.1(2)
C30B C31B H31B 119.5
C32B C31B C30B 121.0(3)
C32B C31B H31B 119.5
C31B C32B H32B 119.9
C33B C32B C31B 120.2(3)
C33B C32B H32B 119.9
C32B C33B H33B 120.1
C34B C33B C32B 119.8(3)
C34B C33B H33B 120.1
C33B C34B H34B 119.6
C33B C34B C35B 120.8(3)
C35B C34B H34B 119.6
C30B C35B H35B 119.6
C34B C35B C30B 120.8(3)
C34B C35B H35B 119.6
C37B C36B Si1B 121.68(16)
C37B C36B C41B 117.3(2)
C41B C36B Si1B 120.80(16)
C36B C37B H37B 119.4
C38B C37B C36B 121.2(2)
C38B C37B H37B 119.4
C37B C38B H38B 120
C39B C38B C37B 120.0(2)
C39B C38B H38B 120
C38B C39B H39B 119.9
C38B C39B C40B 120.3(2)
C40B C39B H39B 119.9
C39B C40B H40B 120.1
C39B C40B C41B 119.8(2)
C41B C40B H40B 120.1
C36B C41B H41B 119.3
C40B C41B C36B 121.3(2)
C40B C41B H41B 119.3

loop_
_geom_bond_atom_site_label_1
_geom_bond_atom_site_label_2
_geom_bond_distance
Si1A C2A 1.882(2)
Si1A C5A 1.862(2)
Si1A C30A 1.872(2)
Si1A C36A 1.864(2)
C2A C3A 1.362(3)
C2A C20A 1.476(3)
C3A C4A 1.491(3)
C3A C10A 1.495(3)
C4A C5A 1.412(3)
C4A C9A 1.395(3)
C5A C6A 1.387(3)
C6A H6A 0.95
C6A C7A 1.391(3)
C7A H7A 0.95
C7A C8A 1.379(4)
C8A H8A 0.95
C8A C9A 1.392(3)
C9A H9A 0.95
C10A C11A 1.383(3)
C10A C15A 1.383(3)
C11A H11A 0.95
C11A C12A 1.397(3)
C12A H12A 0.95
C12A C13A 1.385(3)
C13A C14A 1.388(3)
C13A C16A 1.541(3)
C14A H14A 0.95
C14A C15A 1.387(3)
C15A H15A 0.95
C16A C17A 1.523(4)
C16A C18A 1.520(3)
C16A C19A 1.521(4)
C17A H17G 0.98
C17A H17H 0.98
C17A H17I 0.98
C18A H18G 0.98
C18A H18H 0.98
C18A H18I 0.98
C19A H19G 0.98
C19A H19H 0.98
C19A H19I 0.98
C20A C21A 1.394(3)
C20A C25A 1.396(3)
C21A H21A 0.95
C21A C22A 1.385(3)
C22A H22A 0.95
C22A C23A 1.396(3)
C23A C24A 1.388(3)
C23A C26A 1.527(3)
C24A H24A 0.95
C24A C25A 1.385(3)
C25A H25A 0.95
C26A C27A 1.511(4)
C26A C28A 1.517(3)
C26A C29A 1.515(4)
C27A H27G 0.98
C27A H27H 0.98
C27A H27I 0.98
C28A H28G 0.98
C28A H28H 0.98
C28A H28I 0.98
C29A H29G 0.98
C29A H29H 0.98
C29A H29I 0.98
C30A C31A 1.392(3)
C30A C35A 1.401(3)
C31A H31A 0.95
C31A C32A 1.387(3)
C32A H32A 0.95
C32A C33A 1.373(4)
C33A H33A 0.95
C33A C34A 1.375(4)
C34A H34A 0.95
C34A C35A 1.376(3)
C35A H35A 0.95
C36A C37A 1.386(3)
C36A C41A 1.403(3)
C37A H37A 0.95
C37A C38A 1.384(3)
C38A H38A 0.95
C38A C39A 1.383(3)
C39A H39A 0.95
C39A C40A 1.370(3)
C40A H40A 0.95
C40A C41A 1.382(3)
C41A H41A 0.95
Si1B C2B 1.876(2)
Si1B C5B 1.858(2)
Si1B C30B 1.871(2)
Si1B C36B 1.864(2)
C2B C3B 1.354(3)
C2B C20B 1.486(3)
C3B C4B 1.504(3)
C3B C10B 1.494(3)
C4B C5B 1.413(3)
C4B C9B 1.387(3)
C5B C6B 1.392(3)
C6B H6B 0.95
C6B C7B 1.388(3)
C7B H7B 0.95
C7B C8B 1.378(4)
C8B H8B 0.95
C8B C9B 1.395(3)
C9B H9B 0.95
C10B C11B 1.390(3)
C10B C15B 1.381(3)
C11B H11B 0.95
C11B C12B 1.384(3)
C12B H12B 0.95
C12B C13B 1.389(3)
C13B C14B 1.392(3)
C13B C16B 1.530(3)
C14B H14B 0.95
C14B C15B 1.388(3)
C15B H15B 0.95
C16B C17B 1.516(4)
C16B C18B 1.524(3)
C16B C19B 1.540(4)
C16B C17' 1.520(4)
C16B C18' 1.53(2)
C16B C19' 1.518(6)
C17B H17A 0.98
C17B H17B 0.98
C17B H17C 0.98
C18B H18A 0.98
C18B H18B 0.98
C18B H18C 0.98
C19B H19A 0.98
C19B H19B 0.98
C19B H19C 0.98
C17' H17D 0.98
C17' H17E 0.98
C17' H17F 0.98
C18' H18D 0.98
C18' H18E 0.98
C18' H18F 0.98
C19' H19D 0.98
C19' H19E 0.98
C19' H19F 0.98
C20B C21B 1.397(3)
C20B C25B 1.385(3)
C21B H21B 0.95
C21B C22B 1.389(3)
C22B H22B 0.95
C22B C23B 1.394(3)
C23B C24B 1.385(3)
C23B C26B 1.532(3)
C24B H24B 0.95
C24B C25B 1.389(3)
C25B H25B 0.95
C26B C27B 1.528(3)
C26B C28B 1.521(3)
C26B C29B 1.5292(19)
C26B C27' 1.527(3)
C26B C28' 1.529(3)
C26B C29' 1.529(3)
C27B H27A 0.98
C27B H27B 0.98
C27B H27C 0.98
C28B H28A 0.98
C28B H28B 0.98
C28B H28C 0.98
C29B H29A 0.98
C29B H29B 0.98
C29B H29C 0.98
C27' H27D 0.98
C27' H27E 0.98
C27' H27F 0.98
C28' H28D 0.98
C28' H28E 0.98
C28' H28F 0.98
C29' H29D 0.98
C29' H29E 0.98
C29' H29F 0.98
C30B C31B 1.396(3)
C30B C35B 1.402(3)
C31B H31B 0.95
C31B C32B 1.387(4)
C32B H32B 0.95
C32B C33B 1.374(5)
C33B H33B 0.95
C33B C34B 1.367(5)
C34B H34B 0.95
C34B C35B 1.379(4)
C35B H35B 0.95
C36B C37B 1.393(3)
C36B C41B 1.394(3)
C37B H37B 0.95
C37B C38B 1.380(3)
C38B H38B 0.95
C38B C39B 1.369(4)
C39B H39B 0.95
C39B C40B 1.372(4)
C40B H40B 0.95
C40B C41B 1.381(3)
C41B H41B 0.95

loop_
_geom_torsion_atom_site_label_1
_geom_torsion_atom_site_label_2
_geom_torsion_atom_site_label_3
_geom_torsion_atom_site_label_4
_geom_torsion
Si1A C2A C3A C4A -1.0(2)
Si1A C2A C3A C10A -178.56(16)
Si1A C2A C20A C21A -135.00(18)
Si1A C2A C20A C25A 41.8(2)
Si1A C5A C6A C7A -172.8(2)
Si1A C30A C31A C32A 178.82(19)
Si1A C30A C35A C34A -179.73(19)
Si1A C36A C37A C38A 179.78(17)
Si1A C36A C41A C40A 178.88(18)
C2A Si1A C5A C4A 3.82(16)
C2A Si1A C5A C6A 177.6(2)
C2A Si1A C30A C31A 114.11(18)
C2A Si1A C30A C35A -65.60(19)
C2A Si1A C36A C37A 2.5(2)
C2A Si1A C36A C41A -177.55(16)
C2A C3A C4A C5A 4.4(3)
C2A C3A C4A C9A -173.8(2)
C2A C3A C10A C11A 77.5(3)
C2A C3A C10A C15A -104.9(2)
C2A C20A C21A C22A 177.08(18)
C2A C20A C25A C24A -177.79(19)
C3A C2A C20A C21A 42.8(3)
C3A C2A C20A C25A -140.5(2)
C3A C4A C5A Si1A -5.2(2)
C3A C4A C5A C6A -179.9(2)
C3A C4A C9A C8A 179.6(2)
C3A C10A C11A C12A 176.5(2)
C3A C10A C15A C14A -177.6(2)
C4A C3A C10A C11A -100.0(2)
C4A C3A C10A C15A 77.7(3)
C4A C5A C6A C7A 0.4(4)
C5A Si1A C2A C3A -1.60(15)
C5A Si1A C2A C20A 176.49(17)
C5A Si1A C30A C31A -143.92(18)
C5A Si1A C30A C35A 36.4(2)
C5A Si1A C36A C37A -102.84(18)
C5A Si1A C36A C41A 77.15(19)
C5A C4A C9A C8A 1.6(4)
C5A C6A C7A C8A 1.2(4)
C6A C7A C8A C9A -1.4(4)
C7A C8A C9A C4A 0.0(4)
C9A C4A C5A Si1A 173.00(18)
C9A C4A C5A C6A -1.7(3)
C10A C3A C4A C5A -177.94(18)
C10A C3A C4A C9A 4.0(3)
C10A C11A C12A C13A 0.9(4)
C11A C10A C15A C14A 0.1(3)
C11A C12A C13A C14A 0.7(3)
C11A C12A C13A C16A -179.7(2)
C12A C13A C14A C15A -1.9(3)
C12A C13A C16A C17A 139.5(2)
C12A C13A C16A C18A -100.4(3)
C12A C13A C16A C19A 19.3(3)
C13A C14A C15A C10A 1.5(3)
C14A C13A C16A C17A -40.8(3)
C14A C13A C16A C18A 79.3(3)
C14A C13A C16A C19A -161.0(2)
C15A C10A C11A C12A -1.3(3)
C16A C13A C14A C15A 178.5(2)
C20A C2A C3A C4A -179.08(18)
C20A C2A C3A C10A 3.4(3)
C20A C21A C22A C23A 0.1(3)
C21A C20A C25A C24A -0.8(3)
C21A C22A C23A C24A 0.1(3)
C21A C22A C23A C26A -179.76(18)
C22A C23A C24A C25A -0.7(3)
C22A C23A C26A C27A 78.1(3)
C22A C23A C26A C28A -40.3(3)
C22A C23A C26A C29A -160.0(2)
C23A C24A C25A C20A 1.0(3)
C24A C23A C26A C27A -101.8(3)
C24A C23A C26A C28A 139.9(2)
C24A C23A C26A C29A 20.1(3)
C25A C20A C21A C22A 0.2(3)
C26A C23A C24A C25A 179.2(2)
C30A Si1A C2A C3A 110.93(15)
C30A Si1A C2A C20A -70.98(18)
C30A Si1A C5A C4A -113.55(15)
C30A Si1A C5A C6A 60.2(3)
C30A Si1A C36A C37A 132.12(17)
C30A Si1A C36A C41A -47.89(19)
C30A C31A C32A C33A 1.3(4)
C31A C30A C35A C34A 0.5(3)
C31A C32A C33A C34A -0.1(4)
C32A C33A C34A C35A -0.8(4)
C33A C34A C35A C30A 0.6(4)
C35A C30A C31A C32A -1.5(3)
C36A Si1A C2A C3A -122.18(14)
C36A Si1A C2A C20A 55.91(18)
C36A Si1A C5A C4A 121.31(15)
C36A Si1A C5A C6A -64.9(3)
C36A Si1A C30A C31A -14.6(2)
C36A Si1A C30A C35A 165.64(17)
C36A C37A C38A C39A 1.5(4)
C37A C36A C41A C40A -1.1(3)
C37A C38A C39A C40A -1.5(4)
C38A C39A C40A C41A 0.2(4)
C39A C40A C41A C36A 1.2(4)
C41A C36A C37A C38A -0.2(3)
Si1B C2B C3B C4B 6.0(2)
Si1B C2B C3B C10B -175.08(16)
Si1B C2B C20B C21B 124.0(2)
Si1B C2B C20B C25B -47.5(2)
Si1B C5B C6B C7B -177.44(19)
Si1B C30B C31B C32B -177.0(2)
Si1B C30B C35B C34B 175.67(18)
Si1B C36B C37B C38B -174.9(2)
Si1B C36B C41B C40B 175.02(19)
C2B Si1B C5B C4B 5.10(16)
C2B Si1B C5B C6B -177.1(2)
C2B Si1B C30B C31B -98.44(19)
C2B Si1B C30B C35B 84.83(19)
C2B Si1B C36B C37B 21.7(2)
C2B Si1B C36B C41B -153.18(18)
C2B C3B C4B C5B -2.2(3)
C2B C3B C4B C9B 176.6(2)
C2B C3B C10B C11B 117.0(2)
C2B C3B C10B C15B -63.4(3)
C2B C20B C21B C22B -169.89(19)
C2B C20B C25B C24B 171.7(2)
C3B C2B C20B C21B -44.4(3)
C3B C2B C20B C25B 144.0(2)
C3B C4B C5B Si1B -2.9(2)
C3B C4B C5B C6B 179.0(2)
C3B C4B C9B C8B -178.9(2)
C3B C10B C11B C12B 179.2(2)
C3B C10B C15B C14B -178.7(2)
C4B C3B C10B C11B -64.1(3)
C4B C3B C10B C15B 115.5(2)
C4B C5B C6B C7B 0.1(4)
C5B Si1B C2B C3B -6.38(16)
C5B Si1B C2B C20B -176.77(17)
C5B Si1B C30B C31B 153.89(18)
C5B Si1B C30B C35B -22.8(2)
C5B Si1B C36B C37B 122.0(2)
C5B Si1B C36B C41B -52.8(2)
C5B C4B C9B C8B -0.2(3)
C5B C6B C7B C8B -0.5(4)
C6B C7B C8B C9B 0.5(4)
C7B C8B C9B C4B -0.2(4)
C9B C4B C5B Si1B 178.31(17)
C9B C4B C5B C6B 0.2(3)
C10B C3B C4B C5B 178.80(18)
C10B C3B C4B C9B -2.4(3)
C10B C11B C12B C13B -0.3(4)
C11B C10B C15B C14B 0.9(3)
C11B C12B C13B C14B 0.5(4)
C11B C12B C13B C16B -178.6(2)
C12B C13B C14B C15B 0.0(3)
C12B C13B C16B C17B -15.5(4)
C12B C13B C16B C18B 108.7(4)
C12B C13B C16B C19B -133.3(3)
C12B C13B C16B C17' 53.5(8)
C12B C13B C16B C18' 157.9(12)
C12B C13B C16B C19' -59.2(10)
C13B C14B C15B C10B -0.8(3)
C14B C13B C16B C17B 165.5(3)
C14B C13B C16B C18B -70.4(4)
C14B C13B C16B C19B 47.7(4)
C14B C13B C16B C17' -125.5(8)
C14B C13B C16B C18' -21.1(12)
C14B C13B C16B C19' 121.8(10)
C15B C10B C11B C12B -0.4(3)
C16B C13B C14B C15B 179.1(2)
C20B C2B C3B C4B 175.66(18)
C20B C2B C3B C10B -5.4(3)
C20B C21B C22B C23B -1.0(3)
C21B C20B C25B C24B -0.4(3)
C21B C22B C23B C24B -1.3(3)
C21B C22B C23B C26B 178.03(19)
C22B C23B C24B C25B 2.7(3)
C22B C23B C26B C27B -66.7(3)
C22B C23B C26B C28B 58.3(3)
C22B C23B C26B C29B 177.6(2)
C22B C23B C26B C27' -0.6(6)
C22B C23B C26B C28' 111.9(4)
C22B C23B C26B C29' -111.9(6)
C23B C24B C25B C20B -2.0(3)
C24B C23B C26B C27B 112.6(3)
C24B C23B C26B C28B -122.4(3)
C24B C23B C26B C29B -3.1(3)
C24B C23B C26B C27' 178.7(5)
C24B C23B C26B C28' -68.8(4)
C24B C23B C26B C29' 67.4(6)
C25B C20B C21B C22B 1.8(3)
C26B C23B C24B C25B -176.60(19)
C30B Si1B C2B C3B -125.82(15)
C30B Si1B C2B C20B 63.78(19)
C30B Si1B C5B C4B 128.87(15)
C30B Si1B C5B C6B -53.4(3)
C30B Si1B C36B C37B -111.1(2)
C30B Si1B C36B C41B 74.1(2)
C30B C31B C32B C33B 1.4(4)
C31B C30B C35B C34B -1.2(3)
C31B C32B C33B C34B -1.4(4)
C32B C33B C34B C35B 0.1(4)
C33B C34B C35B C30B 1.2(4)
C35B C30B C31B C32B -0.1(3)
C36B Si1B C2B C3B 106.56(15)
C36B Si1B C2B C20B -63.83(18)
C36B Si1B C5B C4B -106.55(15)
C36B Si1B C5B C6B 71.2(3)
C36B Si1B C30B C31B 28.9(2)
C36B Si1B C30B C35B -147.86(17)
C36B C37B C38B C39B 0.0(4)
C37B C36B C41B C40B -0.1(4)
C37B C38B C39B C40B -0.3(4)
C38B C39B C40B C41B 0.3(4)
C39B C40B C41B C36B -0.2(4)
C41B C36B C37B C38B 0.1(4)
